data_4037641
loop_
_publ_author_name
'Tan, Chang-Yin'
'Lu, Hong'
'Zhang, Jia-Lu'
'Liu, Jin-Yu'
'Xu, Peng-Fei'

_publ_section_title
;
 Asymmetric Organocatalytic [4 + 1] Annulations Involving Polarity
 Reversal Process: A Tandem Catalytic Approach to Highly Functionalized
 Spiropyrazolone Derivatives.
;
_journal_name_full 'The Journal of organic chemistry'
_journal_paper_doi 10.1021/acs.joc.9b02684
_journal_year 2019
_chemical_formula_moiety 'C34 H29 N3 O4'
_chemical_formula_sum 'C34 H29 N3 O4'
_chemical_formula_weight 543.60
_space_group_crystal_system orthorhombic
_space_group_IT_number 19
_space_group_name_Hall 'P 2ac 2ab'
_space_group_name_H-M_alt 'P 21 21 21'
_atom_sites_solution_hydrogens geom
_atom_sites_solution_primary direct
_audit_creation_date 2019-05-06
_audit_creation_method
;
Olex2 1.2
(compiled 2018.05.29 svn.r3508 for OlexSys, GUI svn.r5506)
;
_cell_angle_alpha 90
_cell_angle_beta 90
_cell_angle_gamma 90
_cell_formula_units_Z 4
_cell_length_a 10.7086(3)
_cell_length_b 15.3363(4)
_cell_length_c 19.0255(5)
_cell_measurement_reflns_used 9966
_cell_measurement_temperature 153(2)
_cell_measurement_theta_max 66.724
_cell_measurement_theta_min 4.739
_cell_volume 3124.56(15)
_computing_cell_refinement 'SAINT V8.38A (?, 2016)'
_computing_data_reduction 'SAINT V8.38A (?, 2016)'
_computing_molecular_graphics 'Olex2 (Dolomanov et al., 2009)'
_computing_publication_material 'Olex2 (Dolomanov et al., 2009)'
_computing_structure_refinement 'ShelXL (Sheldrick, 2015)'
_computing_structure_solution 'ShelXS (Sheldrick, 2008)'
_diffrn_ambient_temperature 153.0
_diffrn_measured_fraction_theta_full 0.992
_diffrn_measured_fraction_theta_max 0.992
_diffrn_measurement_device_type 'Bruker APEX-II CCD'
_diffrn_measurement_method '\f and \w scans'
_diffrn_radiation_type CuK\a
_diffrn_radiation_wavelength 1.54178
_diffrn_reflns_av_R_equivalents 0.0327
_diffrn_reflns_av_unetI/netI 0.0240
_diffrn_reflns_Laue_measured_fraction_full 0.992
_diffrn_reflns_Laue_measured_fraction_max 0.992
_diffrn_reflns_limit_h_max 12
_diffrn_reflns_limit_h_min -12
_diffrn_reflns_limit_k_max 18
_diffrn_reflns_limit_k_min -17
_diffrn_reflns_limit_l_max 22
_diffrn_reflns_limit_l_min -22
_diffrn_reflns_number 32758
_diffrn_reflns_point_group_measured_fraction_full 0.994
_diffrn_reflns_point_group_measured_fraction_max 0.994
_diffrn_reflns_theta_full 66.552
_diffrn_reflns_theta_max 66.552
_diffrn_reflns_theta_min 4.738
_diffrn_standards_number 0
_exptl_absorpt_coefficient_mu 0.616
_exptl_absorpt_correction_T_max 0.7528
_exptl_absorpt_correction_T_min 0.6877
_exptl_absorpt_correction_type multi-scan
_exptl_absorpt_process_details
'SADABS-2016/2 (Bruker,2016/2) was used for absorption correction. wR2(int) was 0.1145 before and 0.0603 after correction. The Ratio of minimum to maximum transmission is 0.9135. The \l/2 correction factor is Not present.'
_exptl_crystal_colour 'clear light colourless'
_exptl_crystal_colour_lustre clear
_exptl_crystal_colour_modifier light
_exptl_crystal_colour_primary colourless
_exptl_crystal_density_diffrn 1.156
_exptl_crystal_description block
_exptl_crystal_F_000 1144
_exptl_crystal_size_max 0.24
_exptl_crystal_size_mid 0.19
_exptl_crystal_size_min 0.15
_refine_diff_density_max 0.279
_refine_diff_density_min -0.156
_refine_diff_density_rms 0.026
_refine_ls_abs_structure_details
;
 Flack x determined using 2333 quotients [(I+)-(I-)]/[(I+)+(I-)]
 (Parsons, Flack and Wagner, Acta Cryst. B69 (2013) 249-259).
;
_refine_ls_abs_structure_Flack 0.00(4)
_refine_ls_extinction_method none
_refine_ls_goodness_of_fit_ref 1.051
_refine_ls_hydrogen_treatment constr
_refine_ls_matrix_type full
_refine_ls_number_parameters 371
_refine_ls_number_reflns 5483
_refine_ls_number_restraints 0
_refine_ls_restrained_S_all 1.051
_refine_ls_R_factor_all 0.0302
_refine_ls_R_factor_gt 0.0296
_refine_ls_shift/su_max 0.000
_refine_ls_shift/su_mean 0.000
_refine_ls_structure_factor_coef Fsqd
_refine_ls_weighting_details 'w=1/[\s^2^(Fo^2^)+(0.0379P)^2^+0.5019P] where P=(Fo^2^+2Fc^2^)/3'
_refine_ls_weighting_scheme calc
_refine_ls_wR_factor_gt 0.0755
_refine_ls_wR_factor_ref 0.0761
_reflns_Friedel_coverage 0.777
_reflns_Friedel_fraction_full 0.998
_reflns_Friedel_fraction_max 0.998
_reflns_number_gt 5396
_reflns_number_total 5483
_reflns_threshold_expression 'I > 2\s(I)'
_cod_data_source_file jo9b02684_si_003.cif
_cod_data_source_block 20190429_tchy_chons_0m_a
_cod_database_code 4037641
_shelx_shelxl_version_number 2018/3
_shelx_space_group_comment
;
The symmetry employed for this shelxl refinement is uniquely defined
by the following loop, which should always be used as a source of
symmetry information in preference to the above space-group names.
They are only intended as comments.
;
_olex2_refinement_description
;
1. Fixed Uiso
 At 1.2 times of:
  All C(H) groups, All C(H,H) groups
 At 1.5 times of:
  All C(H,H,H) groups
2.a Ternary CH refined with riding coordinates:
 C3AA(H3AA), C7(H7)
2.b Secondary CH2 refined with riding coordinates:
 C4AA(H4AA,H4AB), C32(H32A,H32B)
2.c Aromatic/amide H refined with riding coordinates:
 C9(H9), C11(H11), C10(H10), C12(H12), C13(H13), C15(H15), C16(H16), C17(H17),
 C18(H18), C19(H19), C21(H21), C22(H22), C23(H23), C24(H24), C25(H25), C27(H27),
  C28(H28), C29(H29), C30(H30), C31(H31)
2.d Idealised Me refined as rotating group:
 C33(H33A,H33B,H33C)
;
_olex2_submission_special_instructions 'No special instructions were received'

loop_
_space_group_symop_operation_xyz
'x, y, z'
'-x+1/2, -y, z+1/2'
'-x, y+1/2, -z+1/2'
'x+1/2, -y+1/2, -z'

loop_
_atom_site_label
_atom_site_type_symbol
_atom_site_fract_x
_atom_site_fract_y
_atom_site_fract_z
_atom_site_U_iso_or_equiv
_atom_site_adp_type
_atom_site_occupancy
_atom_site_site_symmetry_order
_atom_site_calc_flag
_atom_site_refinement_flags_posn
O1 O -0.03769(12) 0.31615(8) 0.47394(7) 0.0340(3) Uani 1 1 d .
C0AA C 0.37310(15) 0.49065(11) 0.59319(9) 0.0255(3) Uani 1 1 d .
N1 N 0.11154(13) 0.41951(10) 0.46920(8) 0.0294(3) Uani 1 1 d .
O2 O 0.34064(13) 0.34248(9) 0.42888(8) 0.0401(3) Uani 1 1 d .
C1AA C 0.25356(15) 0.44503(11) 0.57049(9) 0.0266(4) Uani 1 1 d .
N2 N 0.22225(12) 0.57334(10) 0.63336(8) 0.0282(3) Uani 1 1 d .
O3 O 0.41837(12) 0.47919(9) 0.42795(8) 0.0419(3) Uani 1 1 d .
C2AA C 0.15604(15) 0.50516(13) 0.60514(10) 0.0305(4) Uani 1 1 d .
N3 N 0.35091(13) 0.56230(10) 0.62650(8) 0.0283(3) Uani 1 1 d .
O0AA O 0.04327(12) 0.49663(10) 0.60611(8) 0.0437(3) Uani 1 1 d .
C3AA C 0.23983(15) 0.34737(11) 0.58887(9) 0.0268(3) Uani 1 1 d .
H3AA H 0.301689 0.315169 0.559255 0.032 Uiso 1 1 calc R
C6 C 0.05630(15) 0.34845(11) 0.49915(9) 0.0275(3) Uani 1 1 d .
C4AA C 0.10961(16) 0.31446(12) 0.56731(9) 0.0301(4) Uani 1 1 d .
H4AA H 0.113078 0.250066 0.564280 0.036 Uiso 1 1 calc R
H4AB H 0.050478 0.329322 0.605472 0.036 Uiso 1 1 calc R
C9 C -0.0341(2) 0.52360(18) 0.41867(13) 0.0571(6) Uani 1 1 d .
H9 H -0.055385 0.541916 0.464848 0.069 Uiso 1 1 calc R
C8 C 0.05231(17) 0.45837(12) 0.40888(10) 0.0317(4) Uani 1 1 d .
C7 C 0.23070(15) 0.45702(11) 0.48989(9) 0.0273(4) Uani 1 1 d .
H7 H 0.227555 0.520998 0.479899 0.033 Uiso 1 1 calc R
C11 C -0.0595(3) 0.53601(17) 0.29400(13) 0.0573(6) Uani 1 1 d .
H11 H -0.097974 0.562738 0.254503 0.069 Uiso 1 1 calc R
C10 C -0.0899(3) 0.5624(2) 0.36110(15) 0.0746(9) Uani 1 1 d .
H10 H -0.149535 0.607553 0.367822 0.089 Uiso 1 1 calc R
C12 C 0.0265(2) 0.47106(16) 0.28467(11) 0.0468(5) Uani 1 1 d .
H12 H 0.047789 0.452790 0.238491 0.056 Uiso 1 1 calc R
C14 C 0.18042(17) 0.64355(12) 0.67666(9) 0.0304(4) Uani 1 1 d .
C13 C 0.08255(19) 0.43177(14) 0.34204(11) 0.0400(4) Uani 1 1 d .
H13 H 0.141864 0.386492 0.335226 0.048 Uiso 1 1 calc R
C15 C 0.26771(19) 0.70049(12) 0.70451(11) 0.0385(4) Uani 1 1 d .
H15 H 0.353774 0.693517 0.693789 0.046 Uiso 1 1 calc R
C16 C 0.2290(2) 0.76779(13) 0.74816(12) 0.0471(5) Uani 1 1 d .
H16 H 0.289144 0.806439 0.767571 0.057 Uiso 1 1 calc R
C17 C 0.1049(2) 0.77914(14) 0.76359(12) 0.0480(5) Uani 1 1 d .
H17 H 0.078968 0.825351 0.793475 0.058 Uiso 1 1 calc R
C18 C 0.0181(2) 0.72272(16) 0.73524(13) 0.0521(6) Uani 1 1 d .
H18 H -0.067927 0.730610 0.745639 0.063 Uiso 1 1 calc R
C19 C 0.0544(2) 0.65467(15) 0.69179(12) 0.0437(5) Uani 1 1 d .
H19 H -0.006090 0.616123 0.672596 0.052 Uiso 1 1 calc R
C20 C 0.50588(15) 0.46571(12) 0.58498(9) 0.0273(4) Uani 1 1 d .
C21 C 0.54536(17) 0.38107(13) 0.57218(11) 0.0351(4) Uani 1 1 d .
H21 H 0.485506 0.336242 0.564935 0.042 Uiso 1 1 calc R
C22 C 0.67250(17) 0.36137(14) 0.56989(12) 0.0409(5) Uani 1 1 d .
H22 H 0.698730 0.303185 0.561202 0.049 Uiso 1 1 calc R
C23 C 0.75991(17) 0.42564(15) 0.58012(11) 0.0427(5) Uani 1 1 d .
H23 H 0.846387 0.411943 0.578617 0.051 Uiso 1 1 calc R
C24 C 0.72183(18) 0.51004(15) 0.59257(14) 0.0485(5) Uani 1 1 d .
H24 H 0.782349 0.554481 0.599628 0.058 Uiso 1 1 calc R
C25 C 0.59594(17) 0.53056(13) 0.59486(12) 0.0387(4) Uani 1 1 d .
H25 H 0.570639 0.589028 0.603199 0.046 Uiso 1 1 calc R
C26 C 0.26813(16) 0.32417(13) 0.66483(10) 0.0328(4) Uani 1 1 d .
C27 C 0.2379(2) 0.37633(14) 0.72171(11) 0.0478(5) Uani 1 1 d .
H27 H 0.198297 0.430883 0.713759 0.057 Uiso 1 1 calc R
C28 C 0.2641(3) 0.3507(2) 0.79013(12) 0.0640(8) Uani 1 1 d .
H28 H 0.244103 0.388208 0.828225 0.077 Uiso 1 1 calc R
C29 C 0.3187(3) 0.2713(3) 0.80292(13) 0.0712(9) Uani 1 1 d .
H29 H 0.335939 0.253203 0.849666 0.085 Uiso 1 1 calc R
C30 C 0.3478(3) 0.2189(3) 0.74723(15) 0.1018(15) Uani 1 1 d .
H30 H 0.385716 0.163853 0.755654 0.122 Uiso 1 1 calc R
C31 C 0.3233(3) 0.2442(2) 0.67898(13) 0.0726(9) Uani 1 1 d .
H31 H 0.344389 0.206380 0.641249 0.087 Uiso 1 1 calc R
C32 C 0.5284(2) 0.44990(19) 0.38857(15) 0.0621(7) Uani 1 1 d .
H32A H 0.601728 0.447291 0.420205 0.075 Uiso 1 1 calc R
H32B H 0.513575 0.390745 0.369485 0.075 Uiso 1 1 calc R
C33 C 0.5526(4) 0.5102(3) 0.3316(2) 0.1018(13) Uani 1 1 d .
H33A H 0.621381 0.488038 0.302644 0.153 Uiso 1 1 calc GR
H33B H 0.575407 0.567248 0.350903 0.153 Uiso 1 1 calc GR
H33C H 0.477444 0.516105 0.302576 0.153 Uiso 1 1 calc GR
C34 C 0.33571(16) 0.41758(12) 0.44544(9) 0.0298(4) Uani 1 1 d .

loop_
_atom_site_aniso_label
_atom_site_aniso_U_11
_atom_site_aniso_U_22
_atom_site_aniso_U_33
_atom_site_aniso_U_23
_atom_site_aniso_U_13
_atom_site_aniso_U_12
O1 0.0258(6) 0.0372(7) 0.0391(7) -0.0027(5) -0.0046(5) -0.0071(5)
C0AA 0.0204(7) 0.0283(8) 0.0279(8) -0.0018(7) 0.0011(6) -0.0001(6)
N1 0.0252(7) 0.0313(7) 0.0315(7) 0.0010(6) -0.0030(6) -0.0028(6)
O2 0.0424(7) 0.0368(7) 0.0411(7) -0.0061(6) 0.0063(6) 0.0017(6)
C1AA 0.0201(8) 0.0295(8) 0.0302(8) -0.0043(7) 0.0010(7) -0.0002(6)
N2 0.0188(6) 0.0317(7) 0.0341(8) -0.0063(6) 0.0015(6) 0.0035(6)
O3 0.0330(7) 0.0405(7) 0.0523(8) 0.0090(6) 0.0136(6) -0.0032(6)
C2AA 0.0208(8) 0.0370(9) 0.0336(9) -0.0068(7) 0.0003(7) 0.0020(7)
N3 0.0200(7) 0.0318(8) 0.0330(7) -0.0031(6) 0.0026(6) 0.0011(6)
O0AA 0.0182(6) 0.0551(8) 0.0579(9) -0.0189(7) 0.0019(6) 0.0005(6)
C3AA 0.0214(8) 0.0306(8) 0.0284(8) 0.0003(7) 0.0029(7) -0.0022(6)
C6 0.0228(8) 0.0294(8) 0.0302(8) -0.0067(7) 0.0024(7) 0.0001(7)
C4AA 0.0246(8) 0.0349(9) 0.0308(8) 0.0026(7) 0.0011(7) -0.0055(7)
C9 0.0584(14) 0.0691(16) 0.0439(12) -0.0098(11) -0.0100(11) 0.0293(12)
C8 0.0276(8) 0.0335(9) 0.0340(9) 0.0028(7) -0.0039(7) -0.0053(7)
C7 0.0229(8) 0.0265(8) 0.0323(9) 0.0004(7) -0.0010(7) -0.0025(6)
C11 0.0629(15) 0.0605(14) 0.0486(13) 0.0132(11) -0.0171(12) 0.0102(12)
C10 0.0802(19) 0.0789(19) 0.0646(17) -0.0095(14) -0.0215(15) 0.0471(16)
C12 0.0471(12) 0.0605(13) 0.0328(10) 0.0078(10) -0.0005(9) -0.0056(10)
C14 0.0335(9) 0.0281(8) 0.0295(9) -0.0012(7) 0.0021(7) 0.0065(7)
C13 0.0374(10) 0.0459(11) 0.0366(10) 0.0025(9) 0.0016(8) 0.0022(8)
C15 0.0382(10) 0.0331(10) 0.0441(11) -0.0057(8) 0.0070(9) 0.0014(8)
C16 0.0601(13) 0.0329(10) 0.0484(12) -0.0086(9) 0.0132(11) -0.0039(9)
C17 0.0677(14) 0.0332(10) 0.0431(11) -0.0046(9) 0.0218(11) 0.0099(10)
C18 0.0450(12) 0.0539(13) 0.0575(14) -0.0086(11) 0.0154(10) 0.0172(10)
C19 0.0321(10) 0.0469(11) 0.0520(12) -0.0097(9) 0.0061(9) 0.0086(9)
C20 0.0191(8) 0.0340(9) 0.0287(9) -0.0022(7) 0.0008(6) -0.0001(7)
C21 0.0221(8) 0.0357(9) 0.0474(11) -0.0091(8) -0.0003(8) 0.0015(7)
C22 0.0269(9) 0.0445(11) 0.0512(12) -0.0095(9) -0.0007(9) 0.0088(8)
C23 0.0193(8) 0.0570(12) 0.0518(12) -0.0071(10) 0.0017(8) 0.0042(8)
C24 0.0218(9) 0.0521(12) 0.0716(15) -0.0085(11) 0.0055(9) -0.0087(9)
C25 0.0255(9) 0.0364(10) 0.0542(12) -0.0051(9) 0.0069(8) -0.0019(7)
C26 0.0198(8) 0.0491(11) 0.0296(9) 0.0051(8) 0.0016(7) -0.0046(7)
C27 0.0711(15) 0.0408(11) 0.0316(10) 0.0013(8) 0.0052(10) -0.0207(11)
C28 0.0855(19) 0.0763(17) 0.0300(11) -0.0021(11) 0.0046(12) -0.0390(16)
C29 0.0517(14) 0.129(3) 0.0329(12) 0.0221(14) -0.0013(10) 0.0128(16)
C30 0.096(2) 0.161(4) 0.0485(15) 0.0364(19) 0.0170(15) 0.089(3)
C31 0.0726(17) 0.105(2) 0.0402(13) 0.0182(14) 0.0147(12) 0.0588(17)
C32 0.0459(13) 0.0700(16) 0.0705(17) 0.0164(13) 0.0309(12) 0.0077(12)
C33 0.082(2) 0.122(3) 0.101(3) 0.043(2) 0.050(2) 0.017(2)
C34 0.0280(8) 0.0332(10) 0.0282(8) 0.0029(7) 0.0003(7) -0.0017(7)

loop_
_atom_type_symbol
_atom_type_description
_atom_type_scat_dispersion_real
_atom_type_scat_dispersion_imag
_atom_type_scat_source
C C 0.0181 0.0091 'International Tables Vol C Tables 4.2.6.8 and 6.1.1.4'
H H 0.0000 0.0000 'International Tables Vol C Tables 4.2.6.8 and 6.1.1.4'
N N 0.0311 0.0180 'International Tables Vol C Tables 4.2.6.8 and 6.1.1.4'
O O 0.0492 0.0322 'International Tables Vol C Tables 4.2.6.8 and 6.1.1.4'

loop_
_geom_angle_atom_site_label_1
_geom_angle_atom_site_label_2
_geom_angle_atom_site_label_3
_geom_angle
N3 C0AA C1AA 112.09(14)
N3 C0AA C20 116.65(15)
C20 C0AA C1AA 131.24(15)
C6 N1 C8 118.18(14)
C6 N1 C7 125.69(15)
C8 N1 C7 116.00(14)
C0AA C1AA C2AA 99.99(13)
C0AA C1AA C3AA 117.49(14)
C0AA C1AA C7 110.86(13)
C2AA C1AA C3AA 114.75(14)
C2AA C1AA C7 104.06(13)
C3AA C1AA C7 108.73(13)
C2AA N2 N3 112.41(13)
C2AA N2 C14 129.65(14)
N3 N2 C14 117.10(14)
C34 O3 C32 116.27(17)
N2 C2AA C1AA 105.85(13)
O0AA C2AA C1AA 128.00(17)
O0AA C2AA N2 126.12(17)
C0AA N3 N2 109.35(14)
C1AA C3AA H3AA 106.8
C4AA C3AA C1AA 110.11(14)
C4AA C3AA H3AA 106.8
C26 C3AA C1AA 115.05(15)
C26 C3AA H3AA 106.8
C26 C3AA C4AA 110.96(14)
O1 C6 N1 121.18(16)
O1 C6 C4AA 120.62(16)
N1 C6 C4AA 118.07(15)
C3AA C4AA H4AA 108.0
C3AA C4AA H4AB 108.0
C6 C4AA C3AA 117.28(14)
C6 C4AA H4AA 108.0
C6 C4AA H4AB 108.0
H4AA C4AA H4AB 107.2
C8 C9 H9 120.1
C8 C9 C10 119.8(2)
C10 C9 H9 120.1
C9 C8 N1 119.29(18)
C13 C8 N1 120.71(17)
C13 C8 C9 119.99(19)
N1 C7 C1AA 110.88(14)
N1 C7 H7 107.9
N1 C7 C34 109.79(14)
C1AA C7 H7 107.9
C34 C7 C1AA 112.34(13)
C34 C7 H7 107.9
C10 C11 H11 120.2
C12 C11 H11 120.2
C12 C11 C10 119.6(2)
C9 C10 H10 119.8
C11 C10 C9 120.3(2)
C11 C10 H10 119.8
C11 C12 H12 119.8
C11 C12 C13 120.4(2)
C13 C12 H12 119.8
C15 C14 N2 118.99(16)
C15 C14 C19 119.92(18)
C19 C14 N2 121.09(17)
C8 C13 C12 119.9(2)
C8 C13 H13 120.1
C12 C13 H13 120.1
C14 C15 H15 120.1
C14 C15 C16 119.76(19)
C16 C15 H15 120.1
C15 C16 H16 119.6
C17 C16 C15 120.8(2)
C17 C16 H16 119.6
C16 C17 H17 120.4
C16 C17 C18 119.29(19)
C18 C17 H17 120.4
C17 C18 H18 119.5
C17 C18 C19 121.1(2)
C19 C18 H18 119.5
C14 C19 H19 120.4
C18 C19 C14 119.2(2)
C18 C19 H19 120.4
C21 C20 C0AA 123.58(15)
C21 C20 C25 118.64(16)
C25 C20 C0AA 117.67(16)
C20 C21 H21 119.8
C20 C21 C22 120.38(18)
C22 C21 H21 119.8
C21 C22 H22 119.8
C23 C22 C21 120.35(19)
C23 C22 H22 119.8
C22 C23 H23 120.1
C22 C23 C24 119.80(17)
C24 C23 H23 120.1
C23 C24 H24 119.8
C23 C24 C25 120.46(19)
C25 C24 H24 119.8
C20 C25 H25 119.8
C24 C25 C20 120.36(19)
C24 C25 H25 119.8
C27 C26 C3AA 124.18(18)
C27 C26 C31 117.3(2)
C31 C26 C3AA 118.46(18)
C26 C27 H27 119.3
C26 C27 C28 121.5(2)
C28 C27 H27 119.3
C27 C28 H28 119.9
C29 C28 C27 120.3(3)
C29 C28 H28 119.9
C28 C29 H29 120.6
C30 C29 C28 118.8(2)
C30 C29 H29 120.6
C29 C30 H30 119.3
C29 C30 C31 121.4(3)
C31 C30 H30 119.3
C26 C31 H31 119.6
C30 C31 C26 120.8(3)
C30 C31 H31 119.6
O3 C32 H32A 109.8
O3 C32 H32B 109.8
H32A C32 H32B 108.3
C33 C32 O3 109.3(2)
C33 C32 H32A 109.8
C33 C32 H32B 109.8
C32 C33 H33A 109.5
C32 C33 H33B 109.5
C32 C33 H33C 109.5
H33A C33 H33B 109.5
H33A C33 H33C 109.5
H33B C33 H33C 109.5
O2 C34 O3 125.90(17)
O2 C34 C7 123.95(16)
O3 C34 C7 110.15(15)

loop_
_geom_bond_atom_site_label_1
_geom_bond_atom_site_label_2
_geom_bond_distance
O1 C6 1.220(2)
C0AA C1AA 1.521(2)
C0AA N3 1.291(2)
C0AA C20 1.481(2)
N1 C6 1.364(2)
N1 C8 1.440(2)
N1 C7 1.454(2)
O2 C34 1.195(2)
C1AA C2AA 1.541(2)
C1AA C3AA 1.545(2)
C1AA C7 1.564(2)
N2 C2AA 1.373(2)
N2 N3 1.3943(19)
N2 C14 1.428(2)
O3 C32 1.467(3)
O3 C34 1.337(2)
C2AA O0AA 1.215(2)
C3AA H3AA 1.0000
C3AA C4AA 1.539(2)
C3AA C26 1.519(2)
C6 C4AA 1.510(2)
C4AA H4AA 0.9900
C4AA H4AB 0.9900
C9 H9 0.9500
C9 C8 1.376(3)
C9 C10 1.383(4)
C8 C13 1.374(3)
C7 H7 1.0000
C7 C34 1.532(2)
C11 H11 0.9500
C11 C10 1.378(4)
C11 C12 1.368(4)
C10 H10 0.9500
C12 H12 0.9500
C12 C13 1.384(3)
C14 C15 1.384(3)
C14 C19 1.390(3)
C13 H13 0.9500
C15 H15 0.9500
C15 C16 1.388(3)
C16 H16 0.9500
C16 C17 1.373(3)
C17 H17 0.9500
C17 C18 1.379(4)
C18 H18 0.9500
C18 C19 1.387(3)
C19 H19 0.9500
C20 C21 1.387(3)
C20 C25 1.398(3)
C21 H21 0.9500
C21 C22 1.395(3)
C22 H22 0.9500
C22 C23 1.373(3)
C23 H23 0.9500
C23 C24 1.378(3)
C24 H24 0.9500
C24 C25 1.385(3)
C25 H25 0.9500
C26 C27 1.384(3)
C26 C31 1.388(3)
C27 H27 0.9500
C27 C28 1.389(3)
C28 H28 0.9500
C28 C29 1.372(5)
C29 H29 0.9500
C29 C30 1.367(5)
C30 H30 0.9500
C30 C31 1.380(4)
C31 H31 0.9500
C32 H32A 0.9900
C32 H32B 0.9900
C32 C33 1.449(4)
C33 H33A 0.9800
C33 H33B 0.9800
C33 H33C 0.9800

loop_
_geom_torsion_atom_site_label_1
_geom_torsion_atom_site_label_2
_geom_torsion_atom_site_label_3
_geom_torsion_atom_site_label_4
_geom_torsion
O1 C6 C4AA C3AA 169.56(16)
C0AA C1AA C2AA N2 5.33(17)
C0AA C1AA C2AA O0AA -176.7(2)
C0AA C1AA C3AA C4AA 175.41(14)
C0AA C1AA C3AA C26 49.1(2)
C0AA C1AA C7 N1 -175.41(13)
C0AA C1AA C7 C34 61.33(18)
C0AA C20 C21 C22 -175.54(19)
C0AA C20 C25 C24 175.7(2)
N1 C6 C4AA C3AA -14.5(2)
N1 C8 C13 C12 -178.74(18)
N1 C7 C34 O2 -39.4(2)
N1 C7 C34 O3 140.00(15)
C1AA C0AA N3 N2 2.2(2)
C1AA C0AA C20 C21 -20.1(3)
C1AA C0AA C20 C25 163.82(18)
C1AA C3AA C4AA C6 38.8(2)
C1AA C3AA C26 C27 37.0(2)
C1AA C3AA C26 C31 -145.8(2)
C1AA C7 C34 O2 84.5(2)
C1AA C7 C34 O3 -96.12(17)
N2 C14 C15 C16 -178.38(18)
N2 C14 C19 C18 178.71(19)
C2AA C1AA C3AA C4AA 58.32(19)
C2AA C1AA C3AA C26 -67.94(19)
C2AA C1AA C7 N1 -68.74(17)
C2AA C1AA C7 C34 168.00(14)
C2AA N2 N3 C0AA 1.7(2)
C2AA N2 C14 C15 173.79(19)
C2AA N2 C14 C19 -5.4(3)
N3 C0AA C1AA C2AA -4.71(18)
N3 C0AA C1AA C3AA -129.53(16)
N3 C0AA C1AA C7 104.63(16)
N3 C0AA C20 C21 158.18(18)
N3 C0AA C20 C25 -17.9(3)
N3 N2 C2AA C1AA -4.7(2)
N3 N2 C2AA O0AA 177.26(19)
N3 N2 C14 C15 5.2(2)
N3 N2 C14 C19 -174.01(18)
C3AA C1AA C2AA N2 132.02(16)
C3AA C1AA C2AA O0AA -50.0(3)
C3AA C1AA C7 N1 53.99(17)
C3AA C1AA C7 C34 -69.27(17)
C3AA C26 C27 C28 178.7(2)
C3AA C26 C31 C30 -178.2(3)
C6 N1 C8 C9 90.1(2)
C6 N1 C8 C13 -90.8(2)
C6 N1 C7 C1AA -32.0(2)
C6 N1 C7 C34 92.70(19)
C4AA C3AA C26 C27 -88.9(2)
C4AA C3AA C26 C31 88.4(2)
C9 C8 C13 C12 0.4(3)
C8 N1 C6 O1 3.1(2)
C8 N1 C6 C4AA -172.75(15)
C8 N1 C7 C1AA 152.19(15)
C8 N1 C7 C34 -83.09(18)
C8 C9 C10 C11 0.1(5)
C7 N1 C6 O1 -172.58(16)
C7 N1 C6 C4AA 11.5(2)
C7 N1 C8 C9 -93.8(2)
C7 N1 C8 C13 85.3(2)
C7 C1AA C2AA N2 -109.30(15)
C7 C1AA C2AA O0AA 68.7(2)
C7 C1AA C3AA C4AA -57.71(17)
C7 C1AA C3AA C26 176.03(13)
C11 C12 C13 C8 -0.3(3)
C10 C9 C8 N1 178.9(3)
C10 C9 C8 C13 -0.3(4)
C10 C11 C12 C13 0.2(4)
C12 C11 C10 C9 0.0(5)
C14 N2 C2AA C1AA -173.73(16)
C14 N2 C2AA O0AA 8.2(3)
C14 N2 N3 C0AA 172.24(15)
C14 C15 C16 C17 -0.6(3)
C15 C14 C19 C18 -0.5(3)
C15 C16 C17 C18 0.0(3)
C16 C17 C18 C19 0.3(4)
C17 C18 C19 C14 -0.1(4)
C19 C14 C15 C16 0.8(3)
C20 C0AA C1AA C2AA 173.60(18)
C20 C0AA C1AA C3AA 48.8(2)
C20 C0AA C1AA C7 -77.1(2)
C20 C0AA N3 N2 -176.35(15)
C20 C21 C22 C23 -0.2(3)
C21 C20 C25 C24 -0.7(3)
C21 C22 C23 C24 -0.1(4)
C22 C23 C24 C25 0.0(4)
C23 C24 C25 C20 0.4(4)
C25 C20 C21 C22 0.5(3)
C26 C3AA C4AA C6 167.30(15)
C26 C27 C28 C29 -1.4(4)
C27 C26 C31 C30 -0.8(5)
C27 C28 C29 C30 0.7(5)
C28 C29 C30 C31 -0.1(6)
C29 C30 C31 C26 0.1(6)
C31 C26 C27 C28 1.4(3)
C32 O3 C34 O2 -4.0(3)
C32 O3 C34 C7 176.59(18)
C34 O3 C32 C33 136.1(3)

loop_
_smtbx_masks_void_nr
_smtbx_masks_void_average_x
_smtbx_masks_void_average_y
_smtbx_masks_void_average_z
_smtbx_masks_void_volume
_smtbx_masks_void_count_electrons
1 -0.196 0.250 0.000 237.0 61.5
2 -0.016 0.750 0.500 237.0 61.5
